data_4307000
loop_
_publ_author_name
'Michael Seitz'
'Michael D. Pluth'
'Kenneth N. Raymond'

_publ_contact_author_address
;Department of Chemistry
University of California
Berkeley, CA 947020-1460
;
_publ_contact_author_email raymond@sokrates.berkeley.edu
_publ_contact_author_fax ++1-510-486-5283
_publ_contact_author_name 'Kenneth N. Raymond'
_publ_section_title
;
1,2-HOIQO a Highly Versatile 1,2-HOPO Analogue
;
_journal_name_full 'Inorganic Chemistry'
_journal_page_first 351
_journal_page_last 353
_journal_paper_doi 10.1021/ic0614869
_journal_volume 46
_journal_year 2007
_chemical_formula_moiety 'C11 H7 N O6'
_chemical_formula_sum 'C11 H7 N O6'
_chemical_formula_weight 249.18
_chemical_melting_point 444
_chemical_name_systematic
;
 5-Nitro-isocoumarin-3-carboxylic acid methyl ester
;
_space_group_IT_number 2
_symmetry_cell_setting triclinic
_symmetry_space_group_name_Hall '-P 1'
_symmetry_space_group_name_H-M 'P -1'
_atom_sites_solution_hydrogens geom
_atom_sites_solution_primary direct
_atom_sites_solution_secondary difmap
_audit_creation_method SHELXL-97
_cell_angle_alpha 73.012(5)
_cell_angle_beta 69.945(5)
_cell_angle_gamma 68.208(4)
_cell_formula_units_Z 2
_cell_length_a 7.473(2)
_cell_length_b 7.939(3)
_cell_length_c 10.195(3)
_cell_measurement_reflns_used 774
_cell_measurement_temperature 155(2)
_cell_measurement_theta_max 23.87
_cell_measurement_theta_min 2.81
_cell_volume 518.1(3)
_computing_cell_refinement 'SAINT V7.07B (Bruker)'
_computing_data_collection 'SMART V5.059 (Bruker)'
_computing_data_reduction 'SAINT V7.07B (Bruker)'
_computing_publication_material 'SHELXL-97 (Sheldrick, 1997)'
_computing_structure_refinement 'SHELXL-97 (Sheldrick, 1997)'
_computing_structure_solution 'SIR-92 (Altomare, 1993)'
_diffrn_ambient_temperature 155(2)
_diffrn_detector_area_resol_mean 83.23
_diffrn_measured_fraction_theta_full 0.968
_diffrn_measured_fraction_theta_max 0.968
_diffrn_measurement_device_type 'Siemens SMART CCD'
_diffrn_measurement_method \w-scan
_diffrn_radiation_monochromator graphite
_diffrn_radiation_source 'fine-focus sealed tube'
_diffrn_radiation_type MoK\a
_diffrn_radiation_wavelength 0.71073
_diffrn_reflns_av_R_equivalents 0.0179
_diffrn_reflns_av_sigmaI/netI 0.0448
_diffrn_reflns_limit_h_max 9
_diffrn_reflns_limit_h_min -8
_diffrn_reflns_limit_k_max 9
_diffrn_reflns_limit_k_min -9
_diffrn_reflns_limit_l_max 10
_diffrn_reflns_limit_l_min -12
_diffrn_reflns_number 3350
_diffrn_reflns_theta_full 26.31
_diffrn_reflns_theta_max 26.31
_diffrn_reflns_theta_min 2.17
_diffrn_standards_number 0
_exptl_absorpt_coefficient_mu 0.133
_exptl_absorpt_correction_T_max 0.95
_exptl_absorpt_correction_T_min 0.68
_exptl_absorpt_correction_type empirical
_exptl_absorpt_process_details 'SADABS (Bruker 2005)'
_exptl_crystal_colour colorless
_exptl_crystal_density_diffrn 1.597
_exptl_crystal_density_method 'not measured'
_exptl_crystal_description block
_exptl_crystal_F_000 256
_exptl_crystal_size_max 0.15
_exptl_crystal_size_mid 0.15
_exptl_crystal_size_min 0.15
_refine_diff_density_max 0.258
_refine_diff_density_min -0.307
_refine_diff_density_rms 0.068
_refine_ls_extinction_method none
_refine_ls_goodness_of_fit_ref 0.990
_refine_ls_hydrogen_treatment constr
_refine_ls_matrix_type full
_refine_ls_number_parameters 163
_refine_ls_number_reflns 2037
_refine_ls_number_restraints 0
_refine_ls_restrained_S_all 0.990
_refine_ls_R_factor_all 0.0710
_refine_ls_R_factor_gt 0.0473
_refine_ls_shift/su_max 0.015
_refine_ls_shift/su_mean 0.002
_refine_ls_structure_factor_coef Fsqd
_refine_ls_weighting_details 'calc w=1/[\s^2^(Fo^2^)+(0.0863P)^2^+0.0000P] where P=(Fo^2^+2Fc^2^)/3'
_refine_ls_weighting_scheme calc
_refine_ls_wR_factor_gt 0.1216
_refine_ls_wR_factor_ref 0.1321
_reflns_number_gt 1452
_reflns_number_total 2037
_reflns_threshold_expression >2sigma(I)
_cod_data_source_file ic0614869si20060807_072652_2.cif
_cod_data_source_block 5-Nitro-isocoumarin-3-carboxylic_acid_methyl_ester
_cod_database_code 4307000

loop_
_symmetry_equiv_pos_as_xyz
'x, y, z'
'-x, -y, -z'

loop_
_atom_site_label
_atom_site_type_symbol
_atom_site_fract_x
_atom_site_fract_y
_atom_site_fract_z
_atom_site_U_iso_or_equiv
_atom_site_adp_type
_atom_site_occupancy
_atom_site_symmetry_multiplicity
_atom_site_calc_flag
_atom_site_refinement_flags
_atom_site_disorder_assembly
_atom_site_disorder_group
O1 O 0.3916(2) 0.13994(19) 0.37038(15) 0.0268(4) Uani 1 1 d . . .
O2 O 0.4630(2) 0.4028(2) 0.27940(16) 0.0375(4) Uani 1 1 d . . .
O3 O 0.8231(2) -0.2804(2) -0.13443(15) 0.0299(4) Uani 1 1 d . . .
O4 O 0.8185(2) -0.37827(19) 0.08822(15) 0.0299(4) Uani 1 1 d . . .
O5 O 0.1762(2) -0.0533(2) 0.58480(14) 0.0359(4) Uani 1 1 d . . .
C5 C 0.6168(3) 0.1762(3) 0.1328(2) 0.0227(5) Uani 1 1 d . . .
C9 C 0.7641(3) -0.0644(3) -0.0015(2) 0.0203(4) Uani 1 1 d . . .
C3 C 0.5312(3) -0.1112(3) 0.2463(2) 0.0219(4) Uani 1 1 d . . .
H3 H 0.5442 -0.2321 0.2457 0.026 Uiso 1 1 calc R . .
N1 N 0.8047(2) -0.2553(2) -0.01687(18) 0.0220(4) Uani 1 1 d . . .
O6 O 0.2870(2) -0.2816(2) 0.46100(15) 0.0338(4) Uani 1 1 d . . .
C2 C 0.4100(3) -0.0333(3) 0.3580(2) 0.0227(5) Uani 1 1 d . . .
C4 C 0.6418(3) -0.0069(3) 0.1266(2) 0.0196(4) Uani 1 1 d . . .
C8 C 0.8484(3) 0.0488(3) -0.1171(2) 0.0231(5) Uani 1 1 d . . .
H8 H 0.9239 0.0059 -0.2012 0.028 Uiso 1 1 calc R . .
C1 C 0.4888(3) 0.2518(3) 0.2616(2) 0.0266(5) Uani 1 1 d . . .
C10 C 0.2782(3) -0.1214(3) 0.4815(2) 0.0266(5) Uani 1 1 d . . .
C7 C 0.8192(3) 0.2286(3) -0.1069(2) 0.0268(5) Uani 1 1 d . . .
H7 H 0.8762 0.3067 -0.1839 0.032 Uiso 1 1 calc R . .
C11 C 0.1671(3) -0.3856(3) 0.5739(2) 0.0405(6) Uani 1 1 d . . .
H11A H 0.1859 -0.4988 0.5476 0.061 Uiso 1 1 calc R . .
H11B H 0.0287 -0.3140 0.5894 0.061 Uiso 1 1 calc R . .
H11C H 0.2071 -0.4128 0.6597 0.061 Uiso 1 1 calc R . .
C6 C 0.7057(3) 0.2900(3) 0.0178(2) 0.0273(5) Uani 1 1 d . . .
H6 H 0.6882 0.4095 0.0252 0.033 Uiso 1 1 calc R . .

loop_
_atom_site_aniso_label
_atom_site_aniso_U_11
_atom_site_aniso_U_22
_atom_site_aniso_U_33
_atom_site_aniso_U_23
_atom_site_aniso_U_13
_atom_site_aniso_U_12
O1 0.0331(8) 0.0257(8) 0.0236(8) -0.0149(6) -0.0042(6) -0.0062(6)
O2 0.0498(9) 0.0266(8) 0.0410(10) -0.0194(7) -0.0109(7) -0.0078(7)
O3 0.0351(8) 0.0347(8) 0.0247(8) -0.0189(7) -0.0072(6) -0.0060(6)
O4 0.0393(9) 0.0214(7) 0.0251(8) -0.0074(6) -0.0005(6) -0.0099(6)
O5 0.0388(8) 0.0429(9) 0.0228(9) -0.0184(7) 0.0020(7) -0.0086(7)
C5 0.0258(10) 0.0210(10) 0.0256(12) -0.0096(8) -0.0093(8) -0.0056(8)
C9 0.0220(9) 0.0204(10) 0.0216(11) -0.0083(8) -0.0052(8) -0.0070(8)
C3 0.0256(9) 0.0191(10) 0.0213(11) -0.0082(8) -0.0068(8) -0.0032(8)
N1 0.0215(8) 0.0240(9) 0.0220(10) -0.0132(7) -0.0004(7) -0.0065(7)
O6 0.0433(9) 0.0310(8) 0.0241(8) -0.0104(6) 0.0057(7) -0.0174(7)
C2 0.0272(10) 0.0227(10) 0.0202(11) -0.0104(8) -0.0066(8) -0.0047(8)
C4 0.0216(9) 0.0197(10) 0.0202(11) -0.0078(8) -0.0072(8) -0.0045(7)
C8 0.0232(9) 0.0275(11) 0.0208(11) -0.0081(9) -0.0055(8) -0.0075(8)
C1 0.0310(11) 0.0244(11) 0.0279(12) -0.0112(9) -0.0099(9) -0.0054(8)
C10 0.0284(10) 0.0302(11) 0.0195(11) -0.0103(9) -0.0046(9) -0.0040(9)
C7 0.0284(10) 0.0254(11) 0.0277(12) -0.0008(9) -0.0071(9) -0.0127(8)
C11 0.0446(13) 0.0397(13) 0.0327(14) -0.0083(11) 0.0051(11) -0.0206(11)
C6 0.0310(11) 0.0204(10) 0.0358(13) -0.0082(9) -0.0116(9) -0.0090(8)

loop_
_atom_type_symbol
_atom_type_description
_atom_type_scat_dispersion_real
_atom_type_scat_dispersion_imag
_atom_type_scat_source
C C 0.0033 0.0016 'International Tables Vol C Tables 4.2.6.8 and 6.1.1.4'
H H 0.0000 0.0000 'International Tables Vol C Tables 4.2.6.8 and 6.1.1.4'
N N 0.0061 0.0033 'International Tables Vol C Tables 4.2.6.8 and 6.1.1.4'
O O 0.0106 0.0060 'International Tables Vol C Tables 4.2.6.8 and 6.1.1.4'

loop_
_geom_angle_atom_site_label_1
_geom_angle_atom_site_label_2
_geom_angle_atom_site_label_3
_geom_angle
_geom_angle_site_symmetry_1
_geom_angle_site_symmetry_3
_geom_angle_publ_flag
C2 O1 C1 121.20(15) . . ?
C6 C5 C4 121.33(18) . . ?
C6 C5 C1 118.65(18) . . ?
C4 C5 C1 120.00(18) . . ?
C8 C9 C4 123.57(18) . . ?
C8 C9 N1 116.82(17) . . ?
C4 C9 N1 119.60(16) . . ?
C2 C3 C4 119.75(18) . . ?
O4 N1 O3 124.28(17) . . ?
O4 N1 C9 118.06(16) . . ?
O3 N1 C9 117.66(16) . . ?
C10 O6 C11 116.88(16) . . ?
C3 C2 O1 123.56(18) . . ?
C3 C2 C10 124.54(19) . . ?
O1 C2 C10 111.89(16) . . ?
C9 C4 C5 115.47(17) . . ?
C9 C4 C3 126.51(17) . . ?
C5 C4 C3 117.88(17) . . ?
C9 C8 C7 119.11(18) . . ?
O2 C1 O1 117.36(18) . . ?
O2 C1 C5 125.22(19) . . ?
O1 C1 C5 117.42(17) . . ?
O5 C10 O6 125.64(19) . . ?
O5 C10 C2 123.94(19) . . ?
O6 C10 C2 110.41(16) . . ?
C6 C7 C8 119.60(19) . . ?
C7 C6 C5 120.86(19) . . ?

loop_
_geom_bond_atom_site_label_1
_geom_bond_atom_site_label_2
_geom_bond_distance
_geom_bond_site_symmetry_2
_geom_bond_publ_flag
O1 C2 1.370(2) . ?
O1 C1 1.377(2) . ?
O2 C1 1.200(2) . ?
O3 N1 1.225(2) . ?
O4 N1 1.225(2) . ?
O5 C10 1.208(2) . ?
C5 C6 1.388(3) . ?
C5 C4 1.412(3) . ?
C5 C1 1.473(3) . ?
C9 C8 1.374(3) . ?
C9 C4 1.403(3) . ?
C9 N1 1.476(2) . ?
C3 C2 1.337(3) . ?
C3 C4 1.444(3) . ?
O6 C10 1.323(2) . ?
O6 C11 1.448(2) . ?
C2 C10 1.480(3) . ?
C8 C7 1.391(3) . ?
C7 C6 1.374(3) . ?

loop_
_cod_related_entry_id
_cod_related_entry_database
_cod_related_entry_code
1 ChemSpider 21156218
